data_4305309
loop_
_publ_author_name
'Jung Oh Huh'
'Min Hyung Lee'
'Hyosook Jang'
'Kyu Young Hwang'
'Jong Soon Lee'
'Se Hun Kim'
'Youngkyu Do'

_publ_contact_author_address
;
Department of Chemistry and School of Molecular Science (BK21),
Centre for Molecular Design and Synthesis, KAIST,
Daejeon 305-701,
Korea
;
_publ_contact_author_email ykdo@kaist.ac.kr
_publ_contact_author_fax +82-42-869-2810
_publ_contact_author_name
;
Youngkyu Do
;
_publ_contact_author_phone +82-42-869-2829
_publ_section_title
;
A Novel Solution-Processible Heterodinuclear AlIII/IrIII Complex for
Host-Dopant Assembly OLEDs
;
_journal_name_full 'Inorganic Chemistry'
_journal_page_first 6566
_journal_page_last 6568
_journal_paper_doi 10.1021/ic8002806
_journal_volume 47
_journal_year 2008
_chemical_formula_moiety C76H77AlF6IrN6O3P(CH2Cl2)(C4H10O)0.75
_chemical_formula_sum 'C80 H86.5 Al Cl2 F6 Ir N6 O3.75 P'
_chemical_formula_weight 1627.10
_chemical_name_systematic
; 
 ? 
;
_space_group_IT_number 85
_symmetry_cell_setting tetragonal
_symmetry_space_group_name_Hall '-P 4a'
_symmetry_space_group_name_H-M 'P 4/n :2'
_atom_sites_solution_hydrogens geom
_atom_sites_solution_primary direct
_atom_sites_solution_secondary difmap
_audit_creation_method SHELXL-97
_cell_angle_alpha 90.00
_cell_angle_beta 90.00
_cell_angle_gamma 90.00
_cell_formula_units_Z 8
_cell_length_a 28.329(4)
_cell_length_b 28.329(4)
_cell_length_c 21.824(4)
_cell_measurement_reflns_used 21793
_cell_measurement_temperature 100(2)
_cell_measurement_theta_max 28.62
_cell_measurement_theta_min 1.38
_cell_volume 17514(5)
_computing_cell_refinement HKL2000-Scalepack
_computing_data_collection 'PAL ADSC Quantum-210 ADX Program'
_computing_data_reduction HKL2000-Scalepack
_computing_molecular_graphics ORTEP3
_computing_publication_material 'Bruker SHELXTL'
_computing_structure_refinement 'SHELXL-97 (Sheldrick, 1997)'
_computing_structure_solution 'SHELXS-97 (Sheldrick, 1990)'
_diffrn_ambient_temperature 100(2)
_diffrn_measured_fraction_theta_full 0.969
_diffrn_measured_fraction_theta_max 0.969
_diffrn_measurement_device_type 'CCD area detector'
_diffrn_measurement_method 'phi scans'
_diffrn_radiation_monochromator 'Silicon double crystal monochromator'
_diffrn_radiation_source PAL
_diffrn_radiation_type synchrotron
_diffrn_radiation_wavelength 0.71
_diffrn_reflns_av_R_equivalents 0.0591
_diffrn_reflns_av_sigmaI/netI 0.0444
_diffrn_reflns_limit_h_max 36
_diffrn_reflns_limit_h_min -36
_diffrn_reflns_limit_k_max 36
_diffrn_reflns_limit_k_min -36
_diffrn_reflns_limit_l_max 27
_diffrn_reflns_limit_l_min -27
_diffrn_reflns_number 74787
_diffrn_reflns_theta_full 28.62
_diffrn_reflns_theta_max 28.62
_diffrn_reflns_theta_min 1.38
_exptl_absorpt_coefficient_mu 1.673
_exptl_absorpt_correction_type empirical
_exptl_absorpt_process_details HKL2000-Scalepack
_exptl_crystal_colour 'bright red'
_exptl_crystal_density_diffrn 1.234
_exptl_crystal_density_method 'not measured'
_exptl_crystal_description rectangle
_exptl_crystal_F_000 6652
_exptl_crystal_size_max 0.3
_exptl_crystal_size_mid 0.3
_exptl_crystal_size_min 0.2
_refine_diff_density_max 2.231
_refine_diff_density_min -4.079
_refine_diff_density_rms 0.183
_refine_ls_extinction_method none
_refine_ls_goodness_of_fit_ref 1.032
_refine_ls_hydrogen_treatment constr
_refine_ls_matrix_type full
_refine_ls_number_parameters 983
_refine_ls_number_reflns 21793
_refine_ls_number_restraints 1
_refine_ls_restrained_S_all 1.032
_refine_ls_R_factor_all 0.1045
_refine_ls_R_factor_gt 0.0787
_refine_ls_shift/su_max 0.928
_refine_ls_shift/su_mean 0.011
_refine_ls_structure_factor_coef Fsqd
_refine_ls_weighting_details 'calc w=1/[\s^2^(Fo^2^)+(0.1647P)^2^+37.1536P] where P=(Fo^2^+2Fc^2^)/3'
_refine_ls_weighting_scheme calc
_refine_ls_wR_factor_gt 0.2271
_refine_ls_wR_factor_ref 0.2563
_reflns_number_gt 15524
_reflns_number_total 21793
_reflns_threshold_expression >2sigma(I)
_cod_data_source_file ic8002806-file002.cif
_cod_data_source_block complex1
_cod_depositor_comments
;
The following automatic conversions were performed:
'_symmetry_cell_setting' value 'Tetragonal' changed to 'tetragonal'
according to '/home/saulius/struct/CIF-dictionaries/cif_core.dic'
dictionary named 'cif_core.dic' version 2.4.1 from
2010-06-29.

'_refine_ls_hydrogen_treatment' value 'Constr' changed to
'constr' according to '/home/saulius/struct/CIF-dictionaries/cif_core.dic'
dictionary named 'cif_core.dic' version 2.4.1 from 2010-06-29.

Automatic conversion script
Id: cif_fix_enum 1527 2010-12-29 10:47:43Z saulius 
;
_cod_original_sg_symbol_H-M 'P 4/n'
_cod_original_formula_sum 'C80 H86.50 Al Cl2 F6 Ir N6 O3.75 P'
_cod_database_code 4305309

loop_
_symmetry_equiv_pos_as_xyz
'x, y, z'
'-x+1/2, -y+1/2, z'
'-y+1/2, x, z'
'y, -x+1/2, z'
'-x, -y, -z'
'x-1/2, y-1/2, -z'
'y-1/2, -x, -z'
'-y, x-1/2, -z'

loop_
_atom_site_label
_atom_site_type_symbol
_atom_site_fract_x
_atom_site_fract_y
_atom_site_fract_z
_atom_site_U_iso_or_equiv
_atom_site_adp_type
_atom_site_occupancy
_atom_site_symmetry_multiplicity
_atom_site_calc_flag
_atom_site_refinement_flags
_atom_site_disorder_assembly
_atom_site_disorder_group
Ir1 Ir 0.875466(7) 0.492659(7) 0.695449(11) 0.03826(10) Uani 1 1 d . . .
N1 N 0.87957(16) 0.56014(16) 0.7276(2) 0.0395(10) Uani 1 1 d . . .
N2 N 0.86092(17) 0.42384(17) 0.6711(3) 0.0463(12) Uani 1 1 d . . .
N3 N 0.90812(16) 0.50799(16) 0.6064(2) 0.0417(10) Uani 1 1 d . . .
N4 N 0.94771(17) 0.47343(17) 0.7066(2) 0.0384(10) Uani 1 1 d . . .
C1 C 0.80815(19) 0.5134(2) 0.6817(3) 0.0409(12) Uani 1 1 d . . .
C2 C 0.7714(2) 0.4892(2) 0.6521(3) 0.0507(15) Uani 1 1 d . . .
H2 H 0.7772 0.4593 0.6361 0.061 Uiso 1 1 calc R . .
C3 C 0.7271(2) 0.5083(2) 0.6461(4) 0.0576(17) Uani 1 1 d . . .
H3 H 0.7036 0.4917 0.6257 0.069 Uiso 1 1 calc R . .
C4 C 0.7174(2) 0.5525(2) 0.6705(4) 0.0561(16) Uani 1 1 d . . .
H4 H 0.6870 0.5649 0.6677 0.067 Uiso 1 1 calc R . .
C5 C 0.7527(2) 0.5784(2) 0.6990(3) 0.0486(15) Uani 1 1 d . . .
H5 H 0.7464 0.6085 0.7142 0.058 Uiso 1 1 calc R . .
C6 C 0.7977(2) 0.5588(2) 0.7047(3) 0.0447(13) Uani 1 1 d . . .
C7 C 0.83802(19) 0.58403(19) 0.7312(3) 0.0393(11) Uani 1 1 d . . .
C8 C 0.8368(2) 0.6294(2) 0.7566(3) 0.0455(13) Uani 1 1 d . . .
H8 H 0.8083 0.6455 0.7597 0.055 Uiso 1 1 calc R . .
C9 C 0.8774(2) 0.6499(2) 0.7766(3) 0.0482(14) Uani 1 1 d . . .
H9 H 0.8767 0.6801 0.7933 0.058 Uiso 1 1 calc R . .
C10 C 0.9202(2) 0.6256(2) 0.7719(3) 0.0466(13) Uani 1 1 d . . .
H10 H 0.9483 0.6391 0.7852 0.056 Uiso 1 1 calc R . .
C11 C 0.91942(19) 0.58057(19) 0.7470(3) 0.0400(12) Uani 1 1 d . . .
H11 H 0.9476 0.5640 0.7437 0.048 Uiso 1 1 calc R . .
C12 C 0.85613(19) 0.4669(2) 0.7777(3) 0.0433(12) Uani 1 1 d . . .
C13 C 0.8537(2) 0.4912(2) 0.8336(3) 0.0466(13) Uani 1 1 d . . .
H13 H 0.8587 0.5237 0.8343 0.056 Uiso 1 1 calc R . .
C14 C 0.8438(3) 0.4677(3) 0.8879(3) 0.0598(17) Uani 1 1 d . . .
H14 H 0.8435 0.4842 0.9247 0.072 Uiso 1 1 calc R . .
C15 C 0.8344(3) 0.4197(3) 0.8875(4) 0.071(2) Uani 1 1 d . . .
H15 H 0.8267 0.4043 0.9238 0.086 Uiso 1 1 calc R . .
C16 C 0.8366(3) 0.3943(3) 0.8321(4) 0.066(2) Uani 1 1 d . . .
H16 H 0.8311 0.3619 0.8317 0.080 Uiso 1 1 calc R . .
C17 C 0.8473(2) 0.4180(2) 0.7778(3) 0.0491(14) Uani 1 1 d . . .
C18 C 0.8480(2) 0.3949(2) 0.7183(4) 0.0527(15) Uani 1 1 d . . .
C19 C 0.8350(3) 0.3480(3) 0.7070(5) 0.066(2) Uani 1 1 d . . .
H19 H 0.8272 0.3282 0.7394 0.079 Uiso 1 1 calc R . .
C20 C 0.8336(3) 0.3313(3) 0.6482(5) 0.078(3) Uani 1 1 d . . .
H20 H 0.8248 0.3003 0.6402 0.094 Uiso 1 1 calc R . .
C21 C 0.8455(3) 0.3612(3) 0.6010(4) 0.075(2) Uani 1 1 d . . .
H21 H 0.8444 0.3505 0.5607 0.089 Uiso 1 1 calc R . .
C22 C 0.8595(2) 0.4077(2) 0.6134(4) 0.0569(18) Uani 1 1 d . . .
H22 H 0.8678 0.4276 0.5812 0.068 Uiso 1 1 calc R . .
C23 C 0.9695(2) 0.4656(2) 0.7601(3) 0.0432(12) Uani 1 1 d . . .
H23 H 0.9531 0.4709 0.7964 0.052 Uiso 1 1 calc R . .
C24 C 1.0156(2) 0.4498(2) 0.7630(3) 0.0457(13) Uani 1 1 d . . .
H24 H 1.0301 0.4446 0.8006 0.055 Uiso 1 1 calc R . .
C25 C 1.0396(2) 0.4421(2) 0.7096(3) 0.0487(14) Uani 1 1 d . . .
H25 H 1.0707 0.4316 0.7108 0.058 Uiso 1 1 calc R . .
C26 C 1.0178(2) 0.4498(2) 0.6541(3) 0.0443(13) Uani 1 1 d . . .
H26 H 1.0339 0.4443 0.6177 0.053 Uiso 1 1 calc R . .
C27 C 0.97159(19) 0.46581(19) 0.6529(3) 0.0399(12) Uani 1 1 d . . .
C28 C 0.94601(19) 0.47874(19) 0.5969(3) 0.0408(12) Uani 1 1 d . . .
C29 C 0.9588(2) 0.46285(19) 0.5400(3) 0.0421(12) Uani 1 1 d . . .
H29 H 0.9847 0.4429 0.5360 0.051 Uiso 1 1 calc R . .
C30 C 0.9335(2) 0.47626(19) 0.4880(3) 0.0431(12) Uani 1 1 d . . .
C31 C 0.8992(2) 0.5117(2) 0.4967(3) 0.0483(14) Uani 1 1 d . . .
H31 H 0.8845 0.5254 0.4630 0.058 Uiso 1 1 calc R . .
C32 C 0.8873(2) 0.5262(2) 0.5558(3) 0.0437(12) Uani 1 1 d . . .
C33 C 0.8539(2) 0.5663(2) 0.5635(3) 0.0458(13) Uani 1 1 d . . .
C34 C 0.8093(2) 0.5660(2) 0.5368(3) 0.0558(16) Uani 1 1 d . . .
H34 H 0.7992 0.5396 0.5152 0.067 Uiso 1 1 calc R . .
C35 C 0.7799(2) 0.6053(3) 0.5423(4) 0.0610(18) Uani 1 1 d . . .
H35 H 0.7499 0.6045 0.5248 0.073 Uiso 1 1 calc R . .
C36 C 0.7942(3) 0.6449(3) 0.5728(3) 0.0594(17) Uani 1 1 d . . .
H36 H 0.7740 0.6706 0.5767 0.071 Uiso 1 1 calc R . .
C37 C 0.8396(2) 0.6466(2) 0.5982(3) 0.0529(15) Uani 1 1 d . . .
H37 H 0.8501 0.6738 0.6178 0.063 Uiso 1 1 calc R . .
C38 C 0.8690(2) 0.6072(2) 0.5940(3) 0.0457(13) Uani 1 1 d . . .
H38 H 0.8989 0.6081 0.6116 0.055 Uiso 1 1 calc R . .
C39 C 0.9419(2) 0.4552(2) 0.4269(3) 0.0427(12) Uani 1 1 d . . .
C40 C 0.9809(2) 0.42730(19) 0.4145(3) 0.0419(12) Uani 1 1 d . . .
H40 H 1.0035 0.4224 0.4448 0.050 Uiso 1 1 calc R . .
C41 C 0.9865(2) 0.40663(19) 0.3575(3) 0.0421(12) Uani 1 1 d . . .
H41 H 1.0132 0.3884 0.3501 0.051 Uiso 1 1 calc R . .
C42 C 0.9535(2) 0.4122(2) 0.3112(3) 0.0406(12) Uani 1 1 d . . .
C43 C 0.9147(2) 0.4418(2) 0.3231(3) 0.0454(13) Uani 1 1 d . . .
H43 H 0.8927 0.4475 0.2924 0.055 Uiso 1 1 calc R . .
C44 C 0.9090(2) 0.4622(2) 0.3790(3) 0.0478(14) Uani 1 1 d . . .
H44 H 0.8828 0.4812 0.3860 0.057 Uiso 1 1 calc R . .
Al1 Al 0.91789(7) 0.36772(6) 0.20373(9) 0.0446(4) Uani 1 1 d . . .
O1 O 0.87962(16) 0.41257(17) 0.1768(2) 0.0518(10) Uani 1 1 d . . .
O2 O 0.95421(14) 0.37004(14) 0.1361(2) 0.0439(9) Uani 1 1 d . . .
O3 O 0.95931(15) 0.39094(14) 0.2573(2) 0.0447(9) Uani 1 1 d . . .
N5 N 0.86809(18) 0.34985(17) 0.2648(3) 0.0486(12) Uani 1 1 d . . .
N6 N 0.92999(18) 0.29949(17) 0.2113(3) 0.0443(11) Uani 1 1 d . . .
C51 C 0.8370(2) 0.4290(2) 0.1915(3) 0.0482(14) Uani 1 1 d . . .
C52 C 0.8096(2) 0.4079(2) 0.2380(4) 0.0544(16) Uani 1 1 d . . .
C53 C 0.7644(2) 0.4251(2) 0.2519(4) 0.066(2) Uani 1 1 d . . .
H53 H 0.7470 0.4106 0.2827 0.080 Uiso 1 1 calc R . .
C54 C 0.7451(2) 0.4630(3) 0.2212(5) 0.065(2) Uani 1 1 d . . .
C55 C 0.7744(2) 0.4843(3) 0.1759(4) 0.0622(19) Uani 1 1 d . . .
H55 H 0.7622 0.5102 0.1549 0.075 Uiso 1 1 calc R . .
C56 C 0.8186(2) 0.4697(3) 0.1608(3) 0.0542(16) Uani 1 1 d . . .
C57 C 0.6953(3) 0.4815(3) 0.2319(6) 0.090(3) Uani 1 1 d . . .
C58 C 0.6747(4) 0.4639(4) 0.2940(6) 0.117(5) Uani 1 1 d . . .
H58A H 0.6942 0.4750 0.3270 0.176 Uiso 1 1 calc R . .
H58B H 0.6740 0.4300 0.2943 0.176 Uiso 1 1 calc R . .
H58C H 0.6432 0.4759 0.2990 0.176 Uiso 1 1 calc R . .
C59 C 0.6939(4) 0.5351(4) 0.2340(10) 0.155(8) Uani 1 1 d . . .
H59A H 0.7145 0.5462 0.2658 0.233 Uiso 1 1 calc R . .
H59B H 0.6622 0.5453 0.2422 0.233 Uiso 1 1 calc R . .
H59C H 0.7040 0.5475 0.1952 0.233 Uiso 1 1 calc R . .
C60 C 0.6649(4) 0.4613(7) 0.1802(8) 0.156(7) Uani 1 1 d . . .
H60A H 0.6321 0.4668 0.1892 0.234 Uiso 1 1 calc R . .
H60B H 0.6704 0.4280 0.1769 0.234 Uiso 1 1 calc R . .
H60C H 0.6730 0.4764 0.1423 0.234 Uiso 1 1 calc R . .
C61 C 0.8482(3) 0.4962(3) 0.1133(4) 0.0641(19) Uani 1 1 d . . .
C62 C 0.8221(3) 0.5381(4) 0.0873(5) 0.092(3) Uani 1 1 d . . .
H62A H 0.8416 0.5537 0.0575 0.137 Uiso 1 1 calc R . .
H62B H 0.8146 0.5598 0.1197 0.137 Uiso 1 1 calc R . .
H62C H 0.7935 0.5276 0.0681 0.137 Uiso 1 1 calc R . .
C63 C 0.8939(3) 0.5135(3) 0.1428(4) 0.070(2) Uani 1 1 d . . .
H63A H 0.9132 0.5285 0.1123 0.105 Uiso 1 1 calc R . .
H63B H 0.9106 0.4872 0.1600 0.105 Uiso 1 1 calc R . .
H63C H 0.8866 0.5358 0.1746 0.105 Uiso 1 1 calc R . .
C64 C 0.8600(3) 0.4633(4) 0.0601(4) 0.084(3) Uani 1 1 d . . .
H64A H 0.8313 0.4524 0.0415 0.125 Uiso 1 1 calc R . .
H64B H 0.8776 0.4367 0.0751 0.125 Uiso 1 1 calc R . .
H64C H 0.8785 0.4800 0.0303 0.125 Uiso 1 1 calc R . .
C65 C 0.8270(2) 0.3679(2) 0.2718(4) 0.0551(16) Uani 1 1 d . . .
H65 H 0.8070 0.3542 0.3005 0.066 Uiso 1 1 calc R . .
C66 C 0.8813(3) 0.3076(3) 0.3000(3) 0.0581(18) Uani 1 1 d . . .
H66A H 0.8541 0.2949 0.3215 0.070 Uiso 1 1 calc R . .
H66B H 0.9056 0.3151 0.3297 0.070 Uiso 1 1 calc R . .
C67 C 0.8993(2) 0.2728(2) 0.2535(4) 0.0578(18) Uani 1 1 d . . .
H67A H 0.9170 0.2479 0.2735 0.069 Uiso 1 1 calc R . .
H67B H 0.8732 0.2587 0.2313 0.069 Uiso 1 1 calc R . .
C68 C 0.9653(2) 0.2780(2) 0.1860(3) 0.0459(14) Uani 1 1 d . . .
H68 H 0.9698 0.2464 0.1963 0.055 Uiso 1 1 calc R . .
C69 C 0.9910(2) 0.34421(19) 0.1200(3) 0.0396(11) Uani 1 1 d . . .
C70 C 0.9976(2) 0.29819(19) 0.1440(3) 0.0415(12) Uani 1 1 d . . .
C71 C 1.0362(2) 0.2704(2) 0.1242(3) 0.0440(13) Uani 1 1 d . . .
H71 H 1.0395 0.2400 0.1399 0.053 Uiso 1 1 calc R . .
C72 C 1.0689(2) 0.2863(2) 0.0829(3) 0.0450(13) Uani 1 1 d . . .
C73 C 1.0625(2) 0.3330(2) 0.0621(3) 0.0493(14) Uani 1 1 d . . .
H73 H 1.0852 0.3450 0.0355 0.059 Uiso 1 1 calc R . .
C74 C 1.0253(2) 0.3626(2) 0.0779(3) 0.0471(13) Uani 1 1 d . . .
C75 C 1.1103(2) 0.2558(2) 0.0611(3) 0.0500(14) Uani 1 1 d . . .
C76 C 1.0991(3) 0.2025(2) 0.0669(4) 0.0568(17) Uani 1 1 d . . .
H76A H 1.0689 0.1961 0.0487 0.085 Uiso 1 1 calc R . .
H76B H 1.0984 0.1939 0.1094 0.085 Uiso 1 1 calc R . .
H76C H 1.1230 0.1846 0.0462 0.085 Uiso 1 1 calc R . .
C77 C 1.1541(2) 0.2660(3) 0.1003(4) 0.0630(19) Uani 1 1 d . . .
H77A H 1.1802 0.2476 0.0856 0.095 Uiso 1 1 calc R . .
H77B H 1.1477 0.2578 0.1422 0.095 Uiso 1 1 calc R . .
H77C H 1.1618 0.2989 0.0977 0.095 Uiso 1 1 calc R . .
C78 C 1.1234(3) 0.2665(3) -0.0056(4) 0.0658(19) Uani 1 1 d . . .
H78A H 1.0953 0.2673 -0.0301 0.099 Uiso 1 1 calc R . .
H78B H 1.1441 0.2423 -0.0207 0.099 Uiso 1 1 calc R . .
H78C H 1.1390 0.2965 -0.0078 0.099 Uiso 1 1 calc R . .
C79 C 1.0210(2) 0.4129(2) 0.0520(4) 0.0561(16) Uani 1 1 d . . .
C80 C 1.0631(3) 0.4257(3) 0.0125(5) 0.083(3) Uani 1 1 d . . .
H80A H 1.0593 0.4572 -0.0029 0.124 Uiso 1 1 calc R . .
H80B H 1.0653 0.4041 -0.0212 0.124 Uiso 1 1 calc R . .
H80C H 1.0914 0.4240 0.0365 0.124 Uiso 1 1 calc R . .
C81 C 1.0183(3) 0.4492(2) 0.1028(4) 0.0609(18) Uani 1 1 d . . .
H81A H 1.0460 0.4469 0.1281 0.091 Uiso 1 1 calc R . .
H81B H 0.9908 0.4434 0.1273 0.091 Uiso 1 1 calc R . .
H81C H 1.0165 0.4802 0.0853 0.091 Uiso 1 1 calc R . .
C82 C 0.9756(3) 0.4142(3) 0.0112(4) 0.069(2) Uani 1 1 d . . .
H82A H 0.9484 0.4071 0.0360 0.104 Uiso 1 1 calc R . .
H82B H 0.9783 0.3912 -0.0209 0.104 Uiso 1 1 calc R . .
H82C H 0.9721 0.4450 -0.0064 0.104 Uiso 1 1 calc R . .
P1 P 0.7500 0.7500 0.72078(17) 0.0444(7) Uani 1 4 d S . .
F1 F 0.73575(16) 0.69638(16) 0.7203(4) 0.112(2) Uani 1 1 d . . .
F2 F 0.7500 0.7500 0.7883(8) 0.257(15) Uani 1 4 d S . .
F3 F 0.7500 0.7500 0.6491(6) 0.150(6) Uani 1 4 d S . .
P2 P 0.7500 0.2500 0.7727(7) 0.226(6) Uani 1 2 d S . .
F4 F 0.7451(4) 0.2884(3) 0.7243(10) 0.248(8) Uani 1 1 d . . .
F5 F 0.7465(6) 0.2896(5) 0.8263(9) 0.241(6) Uani 1 1 d . . .
F6 F 0.8052(3) 0.2559(3) 0.7812(8) 0.243(7) Uani 1 1 d . . .
P3 P 0.0594(6) 0.3394(6) 0.5559(9) 0.072(3) Uani 0.25 1 d P . .
F7 F 0.0062(7) 0.3549(6) 0.5667(11) 0.086(6) Uani 0.25 1 d P . .
F8 F 0.0705(9) 0.3930(8) 0.5405(13) 0.104(9) Uani 0.25 1 d P . .
F9 F 0.1131(8) 0.3230(8) 0.5459(14) 0.106(9) Uani 0.25 1 d P . .
F10 F 0.0475(8) 0.2868(7) 0.5697(14) 0.105(8) Uani 0.25 1 d P . .
F11 F 0.0728(8) 0.3490(7) 0.6281(11) 0.086(6) Uani 0.25 1 d P . .
F12 F 0.0443(9) 0.3312(6) 0.4878(12) 0.092(7) Uani 0.25 1 d P . .
O4 O 0.1261(5) 0.3969(6) 0.6105(7) 0.147(5) Uani 0.75 1 d P . .
C151 C 0.0703(11) 0.3539(11) 0.5528(18) 0.159(15) Uani 0.75 1 d PD . .
H15A H 0.0705 0.3711 0.5149 0.238 Uiso 0.75 1 calc PR . .
H15B H 0.0489 0.3687 0.5810 0.238 Uiso 0.75 1 calc PR . .
H15C H 0.0604 0.3220 0.5454 0.238 Uiso 0.75 1 calc PR . .
C152 C 0.1186(7) 0.3538(7) 0.5793(10) 0.123(6) Uani 0.75 1 d PD . .
H15D H 0.1220 0.3276 0.6075 0.148 Uiso 0.75 1 calc PR . .
H15E H 0.1418 0.3502 0.5469 0.148 Uiso 0.75 1 calc PR . .
C153 C 0.1736(7) 0.3980(11) 0.6350(10) 0.216(18) Uani 0.75 1 d PD . .
H15F H 0.1964 0.3923 0.6027 0.259 Uiso 0.75 1 calc PR . .
H15G H 0.1774 0.3738 0.6661 0.259 Uiso 0.75 1 calc PR . .
C154 C 0.1813(6) 0.4453(6) 0.6622(11) 0.123(7) Uani 0.75 1 d PD . .
H15H H 0.1521 0.4568 0.6789 0.185 Uiso 0.75 1 calc PR . .
H15I H 0.1922 0.4666 0.6311 0.185 Uiso 0.75 1 calc PR . .
H15J H 0.2045 0.4431 0.6941 0.185 Uiso 0.75 1 calc PR . .
C201 C 0.741(2) 0.427(3) 0.465(2) 1.04(13) Uani 1 1 d . . .
H20A H 0.7286 0.4071 0.4318 1.244 Uiso 1 1 calc R . .
H20B H 0.7310 0.4586 0.4536 1.244 Uiso 1 1 calc R . .
Cl1 Cl 0.7039(8) 0.4146(8) 0.5198(7) 0.650(19) Uani 1 1 d . . .
Cl2 Cl 0.7950(4) 0.4280(5) 0.4496(5) 0.356(7) Uani 1 1 d . . .

loop_
_atom_site_aniso_label
_atom_site_aniso_U_11
_atom_site_aniso_U_22
_atom_site_aniso_U_33
_atom_site_aniso_U_23
_atom_site_aniso_U_13
_atom_site_aniso_U_12
Ir1 0.02834(13) 0.03143(13) 0.05502(17) -0.00720(8) 0.00283(8) -0.00086(7)
N1 0.034(2) 0.033(2) 0.051(3) -0.0034(19) 0.0030(19) -0.0034(17)
N2 0.031(2) 0.034(2) 0.074(4) -0.015(2) 0.001(2) -0.0008(18)
N3 0.036(2) 0.036(2) 0.053(3) -0.005(2) 0.007(2) 0.0043(18)
N4 0.032(2) 0.036(2) 0.048(3) -0.0027(19) 0.0038(18) -0.0016(18)
C1 0.027(2) 0.042(3) 0.055(3) -0.009(2) -0.001(2) 0.002(2)
C2 0.037(3) 0.041(3) 0.075(4) -0.016(3) 0.002(3) -0.003(2)
C3 0.035(3) 0.052(4) 0.086(5) -0.017(3) -0.007(3) -0.003(3)
C4 0.032(3) 0.053(4) 0.083(5) -0.012(3) 0.000(3) 0.008(3)
C5 0.035(3) 0.040(3) 0.071(4) -0.008(3) 0.002(3) 0.005(2)
C6 0.038(3) 0.042(3) 0.054(4) -0.006(2) 0.004(2) 0.007(2)
C7 0.037(3) 0.036(3) 0.045(3) -0.004(2) 0.004(2) 0.002(2)
C8 0.047(3) 0.033(3) 0.056(4) -0.002(2) 0.006(3) 0.001(2)
C9 0.058(4) 0.033(3) 0.053(4) -0.003(2) 0.003(3) -0.005(2)
C10 0.049(3) 0.035(3) 0.056(4) -0.005(2) 0.001(3) -0.008(2)
C11 0.035(3) 0.032(3) 0.052(3) -0.005(2) 0.002(2) -0.006(2)
C12 0.029(3) 0.040(3) 0.060(4) -0.001(3) 0.003(2) -0.001(2)
C13 0.041(3) 0.042(3) 0.057(4) 0.000(3) 0.002(3) -0.002(2)
C14 0.070(5) 0.062(4) 0.048(4) 0.006(3) 0.009(3) 0.008(3)
C15 0.074(5) 0.064(5) 0.076(5) 0.018(4) 0.014(4) 0.009(4)
C16 0.060(4) 0.043(4) 0.096(6) 0.010(4) 0.011(4) -0.002(3)
C17 0.036(3) 0.036(3) 0.075(4) 0.001(3) 0.011(3) -0.003(2)
C18 0.035(3) 0.037(3) 0.086(5) -0.006(3) 0.011(3) -0.004(2)
C19 0.045(4) 0.044(4) 0.109(7) -0.015(4) 0.007(4) 0.000(3)
C20 0.065(5) 0.041(4) 0.129(8) -0.032(5) 0.014(5) -0.012(3)
C21 0.067(5) 0.063(5) 0.094(6) -0.044(5) 0.006(4) -0.009(4)
C22 0.042(3) 0.052(4) 0.077(5) -0.030(3) 0.006(3) -0.006(3)
C23 0.040(3) 0.037(3) 0.053(3) 0.002(2) -0.001(2) -0.001(2)
C24 0.037(3) 0.043(3) 0.057(4) 0.003(3) -0.006(2) -0.002(2)
C25 0.033(3) 0.044(3) 0.069(4) 0.003(3) 0.000(3) 0.001(2)
C26 0.038(3) 0.036(3) 0.059(4) 0.000(2) 0.006(3) -0.001(2)
C27 0.034(3) 0.032(3) 0.054(3) -0.002(2) 0.006(2) 0.001(2)
C28 0.030(2) 0.034(3) 0.058(3) -0.004(2) 0.009(2) 0.0006(19)
C29 0.038(3) 0.034(3) 0.055(3) -0.006(2) 0.005(2) -0.001(2)
C30 0.039(3) 0.032(3) 0.058(4) -0.002(2) 0.005(2) 0.002(2)
C31 0.044(3) 0.040(3) 0.061(4) -0.001(3) 0.001(3) 0.006(2)
C32 0.041(3) 0.039(3) 0.051(3) -0.004(2) -0.001(2) 0.004(2)
C33 0.045(3) 0.041(3) 0.051(3) -0.003(2) 0.001(2) 0.012(2)
C34 0.049(3) 0.049(4) 0.069(4) -0.012(3) -0.005(3) 0.013(3)
C35 0.047(4) 0.066(4) 0.070(5) -0.011(3) -0.007(3) 0.021(3)
C36 0.070(5) 0.052(4) 0.057(4) -0.004(3) 0.005(3) 0.023(3)
C37 0.051(4) 0.041(3) 0.066(4) -0.004(3) 0.005(3) 0.006(3)
C38 0.045(3) 0.039(3) 0.054(3) -0.001(2) 0.004(3) 0.003(2)
C39 0.035(3) 0.036(3) 0.057(4) -0.001(2) 0.008(2) -0.002(2)
C40 0.039(3) 0.034(3) 0.052(3) -0.003(2) 0.005(2) 0.000(2)
C41 0.039(3) 0.034(3) 0.054(3) -0.006(2) 0.006(2) 0.003(2)
C42 0.040(3) 0.031(3) 0.050(3) -0.004(2) 0.011(2) -0.003(2)
C43 0.042(3) 0.037(3) 0.057(4) 0.000(2) 0.003(3) 0.002(2)
C44 0.045(3) 0.036(3) 0.063(4) -0.002(3) 0.007(3) 0.006(2)
Al1 0.0453(10) 0.0329(9) 0.0556(11) 0.0031(7) 0.0109(8) 0.0018(7)
O1 0.041(2) 0.057(3) 0.057(3) 0.012(2) 0.0042(19) 0.0036(19)
O2 0.041(2) 0.036(2) 0.055(2) 0.0003(17) 0.0047(17) 0.0040(16)
O3 0.045(2) 0.039(2) 0.050(2) -0.0022(17) 0.0082(18) 0.0041(17)
N5 0.047(3) 0.037(3) 0.062(3) 0.005(2) 0.010(2) 0.002(2)
N6 0.041(3) 0.034(2) 0.058(3) 0.003(2) 0.009(2) -0.0024(19)
C51 0.030(3) 0.046(3) 0.068(4) 0.004(3) -0.001(2) -0.001(2)
C52 0.039(3) 0.037(3) 0.087(5) 0.004(3) 0.012(3) 0.001(2)
C53 0.042(3) 0.044(4) 0.113(7) 0.015(4) 0.019(4) -0.001(3)
C54 0.042(4) 0.050(4) 0.103(6) 0.015(4) 0.010(4) 0.003(3)
C55 0.036(3) 0.063(4) 0.087(5) 0.022(4) -0.001(3) 0.004(3)
C56 0.036(3) 0.063(4) 0.063(4) 0.011(3) -0.002(3) -0.001(3)
C57 0.037(4) 0.068(5) 0.164(10) 0.030(6) 0.020(5) 0.009(3)
C58 0.070(6) 0.099(8) 0.183(13) 0.063(8) 0.058(7) 0.040(6)
C59 0.075(7) 0.070(7) 0.32(2) 0.057(10) 0.082(10) 0.025(5)
C60 0.036(5) 0.24(2) 0.190(15) -0.034(13) 0.004(7) 0.006(8)
C61 0.048(4) 0.071(5) 0.073(5) 0.027(4) -0.003(3) 0.001(3)
C62 0.052(4) 0.104(7) 0.119(8) 0.060(6) 0.000(5) 0.010(4)
C63 0.048(4) 0.083(5) 0.079(5) 0.033(4) -0.003(3) -0.005(4)
C64 0.071(5) 0.113(8) 0.067(5) 0.029(5) 0.002(4) 0.007(5)
C65 0.044(3) 0.043(3) 0.079(5) 0.008(3) 0.016(3) 0.000(3)
C66 0.058(4) 0.047(4) 0.069(5) 0.020(3) 0.020(3) 0.011(3)
C67 0.045(3) 0.036(3) 0.093(5) 0.013(3) 0.015(3) 0.004(2)
C68 0.039(3) 0.031(3) 0.068(4) 0.002(2) 0.004(3) 0.003(2)
C69 0.040(3) 0.036(3) 0.042(3) -0.003(2) 0.001(2) 0.001(2)
C70 0.040(3) 0.035(3) 0.050(3) -0.002(2) 0.003(2) -0.002(2)
C71 0.038(3) 0.034(3) 0.060(4) 0.000(2) 0.001(2) -0.001(2)
C72 0.038(3) 0.037(3) 0.060(4) -0.008(2) 0.004(3) -0.003(2)
C73 0.043(3) 0.046(3) 0.059(4) 0.002(3) 0.008(3) 0.001(2)
C74 0.047(3) 0.043(3) 0.051(3) 0.002(2) 0.007(3) 0.001(2)
C75 0.045(3) 0.044(3) 0.062(4) -0.008(3) 0.006(3) -0.002(2)
C76 0.052(4) 0.041(3) 0.077(5) -0.014(3) 0.004(3) 0.004(3)
C77 0.042(3) 0.052(4) 0.095(6) -0.025(4) -0.004(3) 0.005(3)
C78 0.068(5) 0.051(4) 0.078(5) -0.008(3) 0.024(4) 0.003(3)
C79 0.054(4) 0.045(3) 0.069(4) 0.012(3) 0.015(3) 0.006(3)
C80 0.091(6) 0.056(4) 0.101(7) 0.022(4) 0.049(5) 0.010(4)
C81 0.065(4) 0.035(3) 0.082(5) 0.008(3) 0.016(4) 0.000(3)
C82 0.080(5) 0.064(5) 0.063(5) 0.022(4) 0.008(4) 0.017(4)
P1 0.0326(9) 0.0326(9) 0.068(2) 0.000 0.000 0.000
F1 0.042(2) 0.040(2) 0.252(8) 0.005(3) 0.000(3) -0.0024(18)
F2 0.36(2) 0.36(2) 0.059(9) 0.000 0.000 0.000
F3 0.190(10) 0.190(10) 0.070(8) 0.000 0.000 0.000
P2 0.083(3) 0.043(2) 0.553(18) 0.000 0.000 -0.012(2)
F4 0.126(8) 0.082(6) 0.54(3) -0.005(10) -0.025(12) 0.009(5)
F5 0.255(16) 0.159(11) 0.309(18) -0.033(11) -0.014(14) -0.046(10)
F6 0.088(6) 0.113(7) 0.53(2) 0.058(10) -0.012(9) 0.000(5)
P3 0.067(6) 0.058(7) 0.090(8) -0.009(5) 0.020(5) 0.009(5)
F7 0.082(13) 0.043(9) 0.132(18) 0.010(10) -0.006(12) 0.014(9)
F8 0.122(19) 0.049(11) 0.14(2) 0.010(12) 0.070(16) -0.001(11)
F9 0.077(14) 0.079(14) 0.16(2) -0.051(15) 0.040(14) 0.002(11)
F10 0.092(15) 0.046(10) 0.18(3) -0.002(13) 0.018(15) 0.025(10)
F11 0.085(14) 0.082(13) 0.090(15) -0.003(11) 0.025(11) 0.014(11)
F12 0.112(17) 0.040(9) 0.124(19) -0.001(10) 0.014(14) 0.018(10)
O4 0.143(11) 0.163(13) 0.135(11) 0.036(9) 0.040(9) 0.070(10)
C151 0.16(3) 0.12(3) 0.19(3) -0.06(2) 0.07(2) 0.01(2)
C152 0.115(15) 0.096(13) 0.160(18) 0.005(12) 0.038(13) 0.031(11)
C153 0.091(13) 0.40(5) 0.15(2) 0.15(3) 0.024(13) 0.11(2)
C154 0.093(11) 0.082(10) 0.19(2) -0.003(11) -0.050(12) 0.051(9)
C201 0.67(9) 2.0(3) 0.44(6) 0.85(13) -0.44(7) -1.00(15)
Cl1 0.89(4) 0.70(3) 0.352(16) -0.323(19) 0.08(2) -0.48(3)
Cl2 0.338(12) 0.453(16) 0.276(11) -0.012(10) 0.017(9) -0.213(12)

loop_
_atom_type_symbol
_atom_type_description
_atom_type_scat_dispersion_real
_atom_type_scat_dispersion_imag
_atom_type_scat_source
C C 0.0033 0.0016 'International Tables Vol C Tables 4.2.6.8 and 6.1.1.4'
H H 0.0000 0.0000 'International Tables Vol C Tables 4.2.6.8 and 6.1.1.4'
N N 0.0061 0.0033 'International Tables Vol C Tables 4.2.6.8 and 6.1.1.4'
O O 0.0106 0.0060 'International Tables Vol C Tables 4.2.6.8 and 6.1.1.4'
F F 0.0171 0.0103 'International Tables Vol C Tables 4.2.6.8 and 6.1.1.4'
Al Al 0.0645 0.0514 'International Tables Vol C Tables 4.2.6.8 and 6.1.1.4'
P P 0.1023 0.0942 'International Tables Vol C Tables 4.2.6.8 and 6.1.1.4'
Ir Ir -1.4442 7.9887 'International Tables Vol C Tables 4.2.6.8 and 6.1.1.4'
Cl Cl 0.1484 0.1585 'International Tables Vol C Tables 4.2.6.8 and 6.1.1.4'

loop_
_geom_angle_atom_site_label_1
_geom_angle_atom_site_label_2
_geom_angle_atom_site_label_3
_geom_angle
_geom_angle_site_symmetry_1
_geom_angle_site_symmetry_3
_geom_angle_publ_flag
C12 Ir1 C1 88.9(2) . . ?
C12 Ir1 N1 92.8(2) . . ?
C1 Ir1 N1 80.4(2) . . ?
C12 Ir1 N2 80.4(2) . . ?
C1 Ir1 N2 92.7(2) . . ?
N1 Ir1 N2 170.41(19) . . ?
C12 Ir1 N4 93.8(2) . . ?
C1 Ir1 N4 177.0(2) . . ?
N1 Ir1 N4 98.36(18) . . ?
N2 Ir1 N4 88.83(18) . . ?
C12 Ir1 N3 167.2(2) . . ?
C1 Ir1 N3 102.0(2) . . ?
N1 Ir1 N3 95.47(18) . . ?
N2 Ir1 N3 92.5(2) . . ?
N4 Ir1 N3 75.33(18) . . ?
C11 N1 C7 119.8(5) . . ?
C11 N1 Ir1 124.2(4) . . ?
C7 N1 Ir1 115.9(4) . . ?
C22 N2 C18 119.7(6) . . ?
C22 N2 Ir1 124.8(5) . . ?
C18 N2 Ir1 115.3(5) . . ?
C32 N3 C28 116.5(5) . . ?
C32 N3 Ir1 127.9(4) . . ?
C28 N3 Ir1 110.1(4) . . ?
C23 N4 C27 119.4(5) . . ?
C23 N4 Ir1 125.8(4) . . ?
C27 N4 Ir1 114.7(4) . . ?
C2 C1 C6 116.9(5) . . ?
C2 C1 Ir1 128.9(4) . . ?
C6 C1 Ir1 114.2(4) . . ?
C3 C2 C1 122.0(6) . . ?
C2 C3 C4 120.1(6) . . ?
C5 C4 C3 120.4(6) . . ?
C4 C5 C6 119.2(6) . . ?
C5 C6 C1 121.5(6) . . ?
C5 C6 C7 123.6(5) . . ?
C1 C6 C7 114.8(5) . . ?
N1 C7 C8 120.0(5) . . ?
N1 C7 C6 114.2(5) . . ?
C8 C7 C6 125.7(5) . . ?
C9 C8 C7 119.9(6) . . ?
C8 C9 C10 119.9(6) . . ?
C11 C10 C9 117.9(6) . . ?
N1 C11 C10 122.4(5) . . ?
C13 C12 C17 118.3(6) . . ?
C13 C12 Ir1 127.6(4) . . ?
C17 C12 Ir1 114.0(5) . . ?
C14 C13 C12 121.1(6) . . ?
C15 C14 C13 120.3(7) . . ?
C14 C15 C16 119.9(7) . . ?
C17 C16 C15 119.4(7) . . ?
C16 C17 C12 121.0(7) . . ?
C16 C17 C18 122.9(6) . . ?
C12 C17 C18 116.1(6) . . ?
N2 C18 C19 120.5(7) . . ?
N2 C18 C17 113.9(5) . . ?
C19 C18 C17 125.6(7) . . ?
C20 C19 C18 120.0(9) . . ?
C19 C20 C21 118.9(7) . . ?
C20 C21 C22 120.2(8) . . ?
N2 C22 C21 120.7(8) . . ?
N4 C23 C24 122.0(6) . . ?
C25 C24 C23 118.9(6) . . ?
C24 C25 C26 120.0(6) . . ?
C25 C26 C27 119.5(6) . . ?
N4 C27 C26 120.2(6) . . ?
N4 C27 C28 115.4(5) . . ?
C26 C27 C28 124.3(5) . . ?
C29 C28 N3 122.9(6) . . ?
C29 C28 C27 122.8(5) . . ?
N3 C28 C27 114.3(5) . . ?
C28 C29 C30 120.7(5) . . ?
C29 C30 C31 116.1(6) . . ?
C29 C30 C39 122.6(5) . . ?
C31 C30 C39 121.3(6) . . ?
C32 C31 C30 120.0(6) . . ?
N3 C32 C31 122.5(5) . . ?
N3 C32 C33 118.4(5) . . ?
C31 C32 C33 118.8(5) . . ?
C34 C33 C38 118.8(5) . . ?
C34 C33 C32 121.7(6) . . ?
C38 C33 C32 119.2(5) . . ?
C33 C34 C35 120.1(6) . . ?
C36 C35 C34 121.3(7) . . ?
C35 C36 C37 119.5(6) . . ?
C38 C37 C36 119.7(6) . . ?
C37 C38 C33 120.5(6) . . ?
C40 C39 C44 117.4(6) . . ?
C40 C39 C30 122.4(6) . . ?
C44 C39 C30 120.1(5) . . ?
C41 C40 C39 120.6(6) . . ?
C40 C41 C42 122.0(5) . . ?
O3 C42 C41 120.7(5) . . ?
O3 C42 C43 121.9(6) . . ?
C41 C42 C43 117.4(5) . . ?
C44 C43 C42 120.7(6) . . ?
C43 C44 C39 121.8(6) . . ?
O1 Al1 O3 110.9(2) . . ?
O1 Al1 O2 93.0(2) . . ?
O3 Al1 O2 98.5(2) . . ?
O1 Al1 N6 147.0(3) . . ?
O3 Al1 N6 101.1(2) . . ?
O2 Al1 N6 90.3(2) . . ?
O1 Al1 N5 88.3(2) . . ?
O3 Al1 N5 96.9(2) . . ?
O2 Al1 N5 162.9(2) . . ?
N6 Al1 N5 79.6(2) . . ?
C51 O1 Al1 136.5(4) . . ?
C69 O2 Al1 130.4(4) . . ?
C42 O3 Al1 131.7(4) . . ?
C65 N5 C66 119.6(6) . . ?
C65 N5 Al1 128.1(5) . . ?
C66 N5 Al1 112.0(4) . . ?
C68 N6 C67 118.7(5) . . ?
C68 N6 Al1 124.1(4) . . ?
C67 N6 Al1 116.9(4) . . ?
O1 C51 C52 121.6(6) . . ?
O1 C51 C56 119.8(6) . . ?
C52 C51 C56 118.6(6) . . ?
C53 C52 C51 120.7(6) . . ?
C53 C52 C65 118.3(6) . . ?
C51 C52 C65 121.0(6) . . ?
C54 C53 C52 121.9(7) . . ?
C53 C54 C55 115.8(6) . . ?
C53 C54 C57 124.2(7) . . ?
C55 C54 C57 120.0(7) . . ?
C56 C55 C54 125.2(7) . . ?
C55 C56 C51 117.7(6) . . ?
C55 C56 C61 121.4(6) . . ?
C51 C56 C61 120.9(6) . . ?
C59 C57 C54 111.9(7) . . ?
C59 C57 C60 112.4(12) . . ?
C54 C57 C60 106.3(9) . . ?
C59 C57 C58 106.5(11) . . ?
C54 C57 C58 111.6(8) . . ?
C60 C57 C58 108.1(10) . . ?
C62 C61 C64 107.6(8) . . ?
C62 C61 C63 108.7(7) . . ?
C64 C61 C63 109.4(7) . . ?
C62 C61 C56 111.8(7) . . ?
C64 C61 C56 109.6(7) . . ?
C63 C61 C56 109.7(6) . . ?
N5 C65 C52 124.4(6) . . ?
N5 C66 C67 105.5(5) . . ?
N6 C67 C66 106.6(5) . . ?
N6 C68 C70 125.8(6) . . ?
O2 C69 C70 121.0(5) . . ?
O2 C69 C74 120.2(5) . . ?
C70 C69 C74 118.8(5) . . ?
C71 C70 C68 118.2(5) . . ?
C71 C70 C69 120.1(5) . . ?
C68 C70 C69 121.7(5) . . ?
C72 C71 C70 122.6(5) . . ?
C71 C72 C73 115.9(5) . . ?
C71 C72 C75 122.3(6) . . ?
C73 C72 C75 121.8(6) . . ?
C74 C73 C72 125.5(6) . . ?
C73 C74 C69 117.0(6) . . ?
C73 C74 C79 121.7(6) . . ?
C69 C74 C79 121.3(5) . . ?
C78 C75 C72 111.7(6) . . ?
C78 C75 C77 107.3(6) . . ?
C72 C75 C77 109.7(5) . . ?
C78 C75 C76 108.7(6) . . ?
C72 C75 C76 111.6(5) . . ?
C77 C75 C76 107.6(6) . . ?
C81 C79 C80 107.1(7) . . ?
C81 C79 C74 111.4(6) . . ?
C80 C79 C74 111.7(6) . . ?
C81 C79 C82 111.0(6) . . ?
C80 C79 C82 108.5(7) . . ?
C74 C79 C82 107.1(6) . . ?
F2 P1 F3 180.000(8) . . ?
F2 P1 F1 90.4(3) . 4_565 ?
F3 P1 F1 89.6(3) . 4_565 ?
F2 P1 F1 90.4(3) . 2_665 ?
F3 P1 F1 89.6(3) . 2_665 ?
F1 P1 F1 89.997(7) 4_565 2_665 ?
F2 P1 F1 90.4(3) . . ?
F3 P1 F1 89.6(3) . . ?
F1 P1 F1 89.997(9) 4_565 . ?
F1 P1 F1 179.2(7) 2_665 . ?
F2 P1 F1 90.4(3) . 3_655 ?
F3 P1 F1 89.6(3) . 3_655 ?
F1 P1 F1 179.2(7) 4_565 3_655 ?
F1 P1 F1 89.997(9) 2_665 3_655 ?
F1 P1 F1 89.997(7) . 3_655 ?
F4 P2 F4 92.2(15) . 2_655 ?
F4 P2 F6 95.5(7) . . ?
F4 P2 F6 93.8(8) 2_655 . ?
F4 P2 F6 93.8(8) . 2_655 ?
F4 P2 F6 95.5(7) 2_655 2_655 ?
F6 P2 F6 166.6(17) . 2_655 ?
F4 P2 F5 90.0(8) . . ?
F4 P2 F5 177.3(12) 2_655 . ?
F6 P2 F5 84.4(9) . . ?
F6 P2 F5 86.0(8) 2_655 . ?
F4 P2 F5 177.3(12) . 2_655 ?
F4 P2 F5 90.0(8) 2_655 2_655 ?
F6 P2 F5 86.0(8) . 2_655 ?
F6 P2 F5 84.4(9) 2_655 2_655 ?
F5 P2 F5 87.8(15) . 2_655 ?
F10 P3 F12 89.0(16) . . ?
F10 P3 F7 91.8(13) . . ?
F12 P3 F7 85.6(15) . . ?
F10 P3 F8 178(2) . . ?
F12 P3 F8 89.6(16) . . ?
F7 P3 F8 87.4(13) . . ?
F10 P3 F9 87.4(14) . . ?
F12 P3 F9 94.9(17) . . ?
F7 P3 F9 179.1(19) . . ?
F8 P3 F9 93.5(16) . . ?
F10 P3 F11 91.4(16) . . ?
F12 P3 F11 177.4(16) . . ?
F7 P3 F11 91.9(15) . . ?
F8 P3 F11 90.0(17) . . ?
F9 P3 F11 87.6(15) . . ?
C152 O4 C153 109.6(18) . . ?
O4 C152 C151 108.9(18) . . ?
O4 C153 C154 107.6(17) . . ?
Cl2 C201 Cl1 141(2) . . ?

loop_
_geom_bond_atom_site_label_1
_geom_bond_atom_site_label_2
_geom_bond_distance
_geom_bond_site_symmetry_2
_geom_bond_publ_flag
Ir1 C12 2.014(6) . ?
Ir1 C1 2.018(5) . ?
Ir1 N1 2.040(4) . ?
Ir1 N2 2.062(5) . ?
Ir1 N4 2.132(5) . ?
Ir1 N3 2.196(5) . ?
N1 C11 1.337(7) . ?
N1 C7 1.360(7) . ?
N2 C22 1.341(9) . ?
N2 C18 1.367(9) . ?
N3 C32 1.354(8) . ?
N3 C28 1.372(7) . ?
N4 C23 1.340(8) . ?
N4 C27 1.369(7) . ?
C1 C2 1.404(8) . ?
C1 C6 1.414(8) . ?
C2 C3 1.371(9) . ?
C3 C4 1.389(9) . ?
C4 C5 1.387(9) . ?
C5 C6 1.396(8) . ?
C6 C7 1.466(8) . ?
C7 C8 1.400(8) . ?
C8 C9 1.361(9) . ?
C9 C10 1.398(9) . ?
C10 C11 1.386(8) . ?
C12 C13 1.402(9) . ?
C12 C17 1.406(8) . ?
C13 C14 1.389(9) . ?
C14 C15 1.385(11) . ?
C15 C16 1.409(12) . ?
C16 C17 1.397(11) . ?
C17 C18 1.456(10) . ?
C18 C19 1.400(9) . ?
C19 C20 1.368(13) . ?
C20 C21 1.375(14) . ?
C21 C22 1.402(9) . ?
C23 C24 1.381(8) . ?
C24 C25 1.367(10) . ?
C25 C26 1.378(9) . ?
C26 C27 1.385(8) . ?
C27 C28 1.468(9) . ?
C28 C29 1.370(8) . ?
C29 C30 1.396(9) . ?
C30 C31 1.409(8) . ?
C30 C39 1.481(9) . ?
C31 C32 1.395(9) . ?
C32 C33 1.490(8) . ?
C33 C34 1.389(9) . ?
C33 C38 1.404(9) . ?
C34 C35 1.397(9) . ?
C35 C36 1.367(10) . ?
C36 C37 1.401(10) . ?
C37 C38 1.395(8) . ?
C39 C40 1.383(8) . ?
C39 C44 1.414(9) . ?
C40 C41 1.384(8) . ?
C41 C42 1.385(9) . ?
C42 O3 1.331(7) . ?
C42 C43 1.408(8) . ?
C43 C44 1.359(9) . ?
Al1 O1 1.771(5) . ?
Al1 O3 1.783(5) . ?
Al1 O2 1.801(5) . ?
Al1 N6 1.970(5) . ?
Al1 N5 2.006(5) . ?
O1 C51 1.334(7) . ?
O2 C69 1.322(7) . ?
N5 C65 1.281(8) . ?
N5 C66 1.471(8) . ?
N6 C68 1.294(8) . ?
N6 C67 1.475(8) . ?
C51 C52 1.409(9) . ?
C51 C56 1.432(9) . ?
C52 C53 1.404(9) . ?
C52 C65 1.440(9) . ?
C53 C54 1.379(10) . ?
C54 C55 1.425(11) . ?
C54 C57 1.522(10) . ?
C55 C56 1.360(9) . ?
C56 C61 1.531(10) . ?
C57 C59 1.518(14) . ?
C57 C60 1.530(18) . ?
C57 C58 1.559(15) . ?
C61 C62 1.509(10) . ?
C61 C64 1.525(13) . ?
C61 C63 1.526(11) . ?
C66 C67 1.504(10) . ?
C68 C70 1.418(8) . ?
C69 C70 1.417(8) . ?
C69 C74 1.434(8) . ?
C70 C71 1.416(8) . ?
C71 C72 1.368(8) . ?
C72 C73 1.410(9) . ?
C72 C75 1.534(8) . ?
C73 C74 1.392(8) . ?
C74 C79 1.537(9) . ?
C75 C78 1.532(10) . ?
C75 C77 1.535(9) . ?
C75 C76 1.547(9) . ?
C79 C81 1.515(10) . ?
C79 C80 1.516(10) . ?
C79 C82 1.567(11) . ?
P1 F2 1.472(18) . ?
P1 F3 1.565(14) . ?
P1 F1 1.572(5) 4_565 ?
P1 F1 1.572(5) 2_665 ?
P1 F1 1.572(5) . ?
P1 F1 1.572(5) 3_655 ?
P2 F4 1.523(19) . ?
P2 F4 1.523(19) 2_655 ?
P2 F6 1.582(9) . ?
P2 F6 1.582(9) 2_655 ?
P2 F5 1.625(18) . ?
P2 F5 1.625(18) 2_655 ?
P3 F10 1.56(3) . ?
P3 F12 1.56(4) . ?
P3 F7 1.59(3) . ?
P3 F8 1.59(2) . ?
P3 F9 1.61(3) . ?
P3 F11 1.64(3) . ?
O4 C152 1.41(2) . ?
O4 C153 1.45(2) . ?
C151 C152 1.48(3) . ?
C153 C154 1.48(3) . ?
C201 Cl2 1.58(6) . ?
C201 Cl1 1.63(5) . ?
